data_7707548
loop_
_publ_author_name
'Gao, Xiang-Jing'
'Zheng, He-Gen'

_publ_section_title
;
 The difference in the CO<sub>2</sub> adsorption capacities of different
 functionalized pillar-layered metal-organic frameworks (MOFs).
;
_journal_issue 26
_journal_name_full 'Dalton transactions (Cambridge, England : 2003)'
_journal_page_first 9310
_journal_page_last 9316
_journal_paper_doi 10.1039/d1dt00498k
_journal_volume 50
_journal_year 2021
_chemical_formula_moiety 'C72 H42 Co2 F4 N4 O9'
_chemical_formula_sum 'C72 H42 Co2 F4 N4 O9'
_chemical_formula_weight 1300.95
_space_group_crystal_system triclinic
_space_group_IT_number 2
_space_group_name_Hall '-P 1'
_space_group_name_H-M_alt 'P -1'
_atom_sites_solution_hydrogens geom
_audit_creation_method SHELXL-2014/7
_audit_update_record
;
2021-02-05 deposited with the CCDC.	2021-05-31 downloaded from the CCDC.
;
_cell_angle_alpha 78.572(6)
_cell_angle_beta 84.677(7)
_cell_angle_gamma 83.611(5)
_cell_formula_units_Z 2
_cell_length_a 15.7015(12)
_cell_length_b 16.0590(12)
_cell_length_c 17.3895(11)
_cell_measurement_reflns_used 9103
_cell_measurement_temperature 193(2)
_cell_measurement_theta_max 53.877
_cell_measurement_theta_min 2.454
_cell_volume 4259.9(5)
_computing_structure_refinement 'SHELXL-2014/7 (Sheldrick, 2014)'
_computing_structure_solution 'SHELXT 2014/4 (Sheldrick, 2014)'
_diffrn_ambient_temperature 193(2)
_diffrn_measured_fraction_theta_full 0.999
_diffrn_measured_fraction_theta_max 0.997
_diffrn_measurement_device_type 'Bruker APEX-II CCD'
_diffrn_measurement_method '\f and \w scans'
_diffrn_radiation_type GaK\a
_diffrn_radiation_wavelength 1.34139
_diffrn_reflns_av_R_equivalents 0.0530
_diffrn_reflns_av_unetI/netI 0.0501
_diffrn_reflns_Laue_measured_fraction_full 0.999
_diffrn_reflns_Laue_measured_fraction_max 0.997
_diffrn_reflns_limit_h_max 18
_diffrn_reflns_limit_h_min -18
_diffrn_reflns_limit_k_max 19
_diffrn_reflns_limit_k_min -19
_diffrn_reflns_limit_l_max 18
_diffrn_reflns_limit_l_min -20
_diffrn_reflns_number 55345
_diffrn_reflns_point_group_measured_fraction_full 0.999
_diffrn_reflns_point_group_measured_fraction_max 0.997
_diffrn_reflns_theta_full 53.594
_diffrn_reflns_theta_max 53.928
_diffrn_reflns_theta_min 2.453
_exptl_absorpt_coefficient_mu 2.400
_exptl_absorpt_correction_T_max 0.619
_exptl_absorpt_correction_T_min 0.511
_exptl_absorpt_correction_type multi-scan
_exptl_absorpt_process_details
;
SADABS-2016/2 (Bruker,2016/2) was used for absorption correction.
wR2(int) was 0.1075 before and 0.0698 after correction.
The Ratio of minimum to maximum transmission is 0.6695.
The \l/2 correction factor is Not present.
;
_exptl_crystal_colour red
_exptl_crystal_density_diffrn 1.014
_exptl_crystal_description blocky
_exptl_crystal_F_000 1328
_exptl_crystal_size_max 0.300
_exptl_crystal_size_mid 0.250
_exptl_crystal_size_min 0.200
_refine_diff_density_max 1.358
_refine_diff_density_min -0.505
_refine_diff_density_rms 0.067
_refine_ls_extinction_method none
_refine_ls_goodness_of_fit_ref 1.074
_refine_ls_hydrogen_treatment constr
_refine_ls_matrix_type full
_refine_ls_number_parameters 1165
_refine_ls_number_reflns 15562
_refine_ls_number_restraints 0
_refine_ls_restrained_S_all 1.074
_refine_ls_R_factor_all 0.0621
_refine_ls_R_factor_gt 0.0535
_refine_ls_shift/su_max 0.001
_refine_ls_shift/su_mean 0.000
_refine_ls_structure_factor_coef Fsqd
_refine_ls_weighting_details 'w=1/[\s^2^(Fo^2^)+(0.1164P)^2^+1.1882P] where P=(Fo^2^+2Fc^2^)/3'
_refine_ls_weighting_scheme calc
_refine_ls_wR_factor_gt 0.1746
_refine_ls_wR_factor_ref 0.1824
_reflns_Friedel_coverage 0.000
_reflns_number_gt 12729
_reflns_number_total 15562
_reflns_threshold_expression 'I > 2\s(I)'
_cod_data_source_file d1dt00498k2.cif
_cod_data_source_block 4
_cod_depositor_comments 'Adding full bibliography for 7707542--7707549.cif.'
_cod_database_code 7707548
_shelx_shelxl_version_number 2014/7
_shelx_space_group_comment
;
The symmetry employed for this shelxl refinement is uniquely defined
by the following loop, which should always be used as a source of
symmetry information in preference to the above space-group names.
They are only intended as comments.
;
_shelx_estimated_absorpt_t_min 0.533
_shelx_estimated_absorpt_t_max 0.645

loop_
_space_group_symop_operation_xyz
'x, y, z'
'-x, -y, -z'

loop_
_atom_site_label
_atom_site_type_symbol
_atom_site_fract_x
_atom_site_fract_y
_atom_site_fract_z
_atom_site_U_iso_or_equiv
_atom_site_adp_type
_atom_site_occupancy
_atom_site_site_symmetry_order
_atom_site_calc_flag
_atom_site_refinement_flags_posn
_atom_site_refinement_flags_adp
_atom_site_refinement_flags_occupancy
_atom_site_disorder_assembly
_atom_site_disorder_group
Co1 Co 0.62614(2) 1.33600(2) 0.06915(2) 0.02415(12) Uani 1 1 d . . . . .
Co2 Co 0.61294(2) 0.16189(2) 0.92823(2) 0.02431(12) Uani 1 1 d . . . . .
F1 F 0.0240(2) 0.1116(3) 1.0686(2) 0.0565(9) Uani 0.5 1 d . . P A 4
F2 F 0.2008(2) 0.2241(3) 0.7927(2) 0.0667(12) Uani 0.5 1 d . . P B 4
F3 F 0.0358(2) 1.2944(4) 0.2090(2) 0.0779(14) Uani 0.5 1 d . . P C 6
F4 F 0.21582(19) 1.3795(2) -0.07069(18) 0.0427(7) Uani 0.5 1 d . . P D 6
F1' F 0.0454(2) 0.1942(4) 0.7856(2) 0.0782(15) Uani 0.5 1 d . . P E 3
F2' F 0.1800(2) 0.1303(2) 1.06861(19) 0.0479(8) Uani 0.5 1 d . . P F 3
F3' F 0.0570(2) 1.3780(3) -0.0704(2) 0.0651(11) Uani 0.5 1 d . . P G 5
F4' F 0.1959(3) 1.2975(4) 0.2111(2) 0.0776(14) Uani 0.5 1 d . . P H 5
O1 O 0.64328(12) 1.20761(10) 0.08613(10) 0.0336(4) Uani 1 1 d . . . . .
O2 O 0.60947(11) 1.09654(11) 0.04163(9) 0.0315(4) Uani 1 1 d . . . . .
O3 O 0.62283(13) 1.16704(11) 0.80205(10) 0.0375(4) Uani 1 1 d . . . . .
O4 O 0.62046(13) 1.04371(11) 0.88251(10) 0.0378(4) Uani 1 1 d . . . . .
O5 O 0.63303(11) 0.40162(11) 0.95582(9) 0.0307(4) Uani 1 1 d . . . . .
O6 O 0.60009(12) 0.29031(10) 0.91051(10) 0.0337(4) Uani 1 1 d . . . . .
O7 O 0.61857(13) 0.32994(11) 0.19576(10) 0.0368(4) Uani 1 1 d . . . . .
O8 O 0.61520(13) 0.45354(11) 0.11541(10) 0.0367(4) Uani 1 1 d . . . . .
O9 O 0.8190(2) 0.7277(2) 0.4844(2) 0.0365(8) Uani 0.5 1 d . . P I 1
O9' O 0.4338(2) 0.7683(2) 0.5120(2) 0.0353(8) Uani 0.5 1 d . . P J 2
N1 N 0.49037(13) 1.33546(13) 0.07052(12) 0.0280(4) Uani 1 1 d . . . . .
N2 N -0.23599(14) 1.33429(14) 0.06536(13) 0.0330(5) Uani 1 1 d . . . . .
N3 N 0.47597(13) 0.16750(13) 0.93251(12) 0.0277(4) Uani 1 1 d . . . . .
N4 N -0.24934(14) 0.15878(14) 0.92548(13) 0.0343(5) Uani 1 1 d . . . . .
C1 C -0.19392(17) 1.39593(17) 0.01887(17) 0.0389(6) Uani 1 1 d . . . . .
H1 H -0.2257 1.4392 -0.0155 0.047 Uiso 1 1 calc R U . . .
C2 C -0.10633(18) 1.39923(19) 0.01875(18) 0.0430(7) Uani 1 1 d . . . . .
H2 H -0.0792 1.4441 -0.0152 0.052 Uiso 1 1 calc R U . . .
C3 C -0.05808(17) 1.33712(18) 0.06821(18) 0.0399(6) Uani 1 1 d . . . . .
C4 C -0.10207(19) 1.2730(2) 0.1158(2) 0.0503(8) Uani 1 1 d . . . . .
H4 H -0.0719 1.2288 0.1506 0.060 Uiso 1 1 calc R U . . .
C5 C -0.18961(18) 1.2738(2) 0.11250(18) 0.0453(7) Uani 1 1 d . . . . .
H5 H -0.2182 1.2292 0.1453 0.054 Uiso 1 1 calc R U . . .
C6 C 0.03608(18) 1.33753(18) 0.06891(18) 0.0396(6) Uani 1 1 d . . . . .
C7 C 0.08745(18) 1.35905(18) 0.00063(17) 0.0401(6) Uani 1 1 d . . . . .
H7 H 0.0616 1.3752 -0.0481 0.048 Uiso 0.5 1 calc R U P G 6
C8 C 0.17474(17) 1.35772(18) 0.00114(17) 0.0374(6) Uani 1 1 d . . . . .
H8 H 0.2075 1.3728 -0.0474 0.045 Uiso 0.5 1 calc R U P D 7
C9 C 0.21717(17) 1.33513(17) 0.06984(16) 0.0352(6) Uani 1 1 d . . . . .
C10 C 0.16531(19) 1.3149(2) 0.13866(18) 0.0481(7) Uani 1 1 d . . . . .
H10 H 0.1912 1.2999 0.1874 0.058 Uiso 0.5 1 calc R U P H 6
C11 C 0.0778(2) 1.3158(2) 0.13860(19) 0.0519(8) Uani 1 1 d . . . . .
H11 H 0.0448 1.3014 0.1872 0.062 Uiso 0.5 1 calc R U P C 7
C12 C 0.31188(17) 1.33420(16) 0.06960(16) 0.0326(6) Uani 1 1 d . . . . .
C13 C 0.35695(17) 1.39241(16) 0.01575(15) 0.0317(5) Uani 1 1 d . . . . .
H13 H 0.3276 1.4329 -0.0228 0.038 Uiso 1 1 calc R U . . .
C14 C 0.44441(16) 1.39111(16) 0.01852(14) 0.0296(5) Uani 1 1 d . . . . .
H14 H 0.4738 1.4319 -0.0185 0.035 Uiso 1 1 calc R U . . .
C15 C 0.44680(17) 1.27948(17) 0.12319(16) 0.0359(6) Uani 1 1 d . . . . .
H15 H 0.4780 1.2399 0.1610 0.043 Uiso 1 1 calc R U . . .
C16 C 0.35925(18) 1.27659(18) 0.12513(17) 0.0396(6) Uani 1 1 d . . . . .
H16 H 0.3313 1.2360 0.1637 0.048 Uiso 1 1 calc R U . . .
C17 C -0.20734(19) 0.2202(2) 0.8798(2) 0.0526(8) Uani 1 1 d . . . . .
H17 H -0.2395 0.2641 0.8464 0.063 Uiso 1 1 calc R U . . .
C18 C -0.1198(2) 0.2237(2) 0.8783(2) 0.0601(10) Uani 1 1 d . . . . .
H18 H -0.0932 0.2688 0.8442 0.072 Uiso 1 1 calc R U . . .
C19 C -0.07080(18) 0.16108(19) 0.92686(18) 0.0419(6) Uani 1 1 d . . . . .
C20 C -0.11453(18) 0.09754(19) 0.97495(19) 0.0421(7) Uani 1 1 d . . . . .
H20 H -0.0840 0.0531 1.0093 0.051 Uiso 1 1 calc R U . . .
C21 C -0.20267(17) 0.09885(17) 0.97292(17) 0.0379(6) Uani 1 1 d . . . . .
H21 H -0.2313 0.0550 1.0069 0.045 Uiso 1 1 calc R U . . .
C22 C 0.02255(18) 0.16268(19) 0.92764(18) 0.0408(6) Uani 1 1 d . . . . .
C23 C 0.0745(2) 0.1880(3) 0.8596(2) 0.0570(9) Uani 1 1 d . . . . .
H23 H 0.0489 0.2047 0.8108 0.068 Uiso 0.5 1 calc R U P E 4
C24 C 0.16150(19) 0.1898(2) 0.86055(18) 0.0521(8) Uani 1 1 d . . . . .
H24 H 0.1943 0.2064 0.8123 0.062 Uiso 0.5 1 calc R U P B 5
C25 C 0.20324(17) 0.16815(17) 0.92957(16) 0.0362(6) Uani 1 1 d . . . . .
C26 C 0.15099(18) 0.14393(18) 0.99750(16) 0.0375(6) Uani 1 1 d . . . . .
H26 H 0.1764 0.1287 1.0464 0.045 Uiso 0.5 1 calc R U P F 4
C27 C 0.06412(18) 0.14119(18) 0.99664(17) 0.0404(6) Uani 1 1 d . . . . .
H27 H 0.0315 0.1240 1.0449 0.048 Uiso 0.5 1 calc R U P A 5
C28 C 0.29710(17) 0.16925(17) 0.93131(15) 0.0325(5) Uani 1 1 d . . . . .
C29 C 0.34366(18) 0.22731(19) 0.87709(17) 0.0397(6) Uani 1 1 d . . . . .
H29 H 0.3148 0.2686 0.8388 0.048 Uiso 1 1 calc R U . . .
C30 C 0.43134(18) 0.22431(18) 0.87960(17) 0.0390(6) Uani 1 1 d . . . . .
H30 H 0.4618 0.2641 0.8423 0.047 Uiso 1 1 calc R U . . .
C31 C 0.43189(16) 0.11281(16) 0.98472(15) 0.0301(5) Uani 1 1 d . . . . .
H31 H 0.4624 0.0726 1.0226 0.036 Uiso 1 1 calc R U . . .
C32 C 0.34311(16) 0.11192(16) 0.98633(15) 0.0315(5) Uani 1 1 d . . . . .
H32 H 0.3143 0.0722 1.0250 0.038 Uiso 1 1 calc R U . . .
C33 C 0.61836(15) 0.36565(15) 0.90079(14) 0.0268(5) Uani 1 1 d . . . . .
C39 C 0.6076(4) 0.5070(3) 0.80759(18) 0.039(2) Uani 0.5 1 d G . P J 2
H39 H 0.6166 0.5342 0.8496 0.047 Uiso 0.5 1 calc R U P J 2
C34 C 0.6093(4) 0.4187(3) 0.82009(17) 0.0310(19) Uani 0.5 1 d G . P J 2
C35 C 0.5961(3) 0.37889(17) 0.7587(2) 0.0335(13) Uani 0.5 1 d G . P J 2
H35 H 0.5972 0.3185 0.7672 0.040 Uiso 0.5 1 calc R U P J 2
C36 C 0.5812(3) 0.42746(19) 0.68478(18) 0.0355(11) Uani 0.5 1 d G . P J 2
H36 H 0.5722 0.4003 0.6428 0.043 Uiso 0.5 1 calc R U P J 2
C37 C 0.5796(3) 0.51582(18) 0.67229(15) 0.0341(11) Uani 0.5 1 d G . P J 2
C38 C 0.5928(3) 0.55561(18) 0.7337(2) 0.0378(13) Uani 0.5 1 d G . P J 2
H38 H 0.5916 0.6160 0.7252 0.045 Uiso 0.5 1 calc R U P J 2
C40 C 0.5558(4) 0.5666(3) 0.5940(3) 0.0350(11) Uani 0.5 1 d . . P J 2
C41 C 0.5102(3) 0.6468(3) 0.5885(3) 0.0326(11) Uani 0.5 1 d . . P J 2
H41 H 0.4971 0.6718 0.6338 0.039 Uiso 0.5 1 calc R U P J 2
C42 C 0.4837(4) 0.6902(3) 0.5153(3) 0.0352(11) Uani 0.5 1 d . . P J 2
C43 C 0.5001(4) 0.6570(3) 0.4484(3) 0.0354(11) Uani 0.5 1 d . . P J 2
H43 H 0.4799 0.6874 0.3999 0.042 Uiso 0.5 1 calc R U P J 2
C44 C 0.5479(4) 0.5762(3) 0.4529(3) 0.0378(12) Uani 0.5 1 d . . P J 2
C45 C 0.5752(4) 0.5333(3) 0.5255(3) 0.0369(12) Uani 0.5 1 d . . P J 2
H45 H 0.6080 0.4795 0.5285 0.044 Uiso 0.5 1 calc R U P J 2
C46 C 0.5642(4) 0.5349(3) 0.3822(3) 0.0369(12) Uani 0.5 1 d . . P J 2
C47 C 0.5766(4) 0.5824(3) 0.3070(3) 0.0374(12) Uani 0.5 1 d . . P J 2
H47 H 0.5762 0.6427 0.2998 0.045 Uiso 0.5 1 calc R U P J 2
C48 C 0.5895(5) 0.5431(4) 0.2424(4) 0.0377(15) Uani 0.5 1 d . . P J 2
H48 H 0.5970 0.5765 0.1911 0.045 Uiso 0.5 1 calc R U P J 2
C49 C 0.5916(5) 0.4560(4) 0.2523(3) 0.0349(12) Uani 0.5 1 d . . P J 2
C50 C 0.5781(5) 0.4081(4) 0.3269(3) 0.0474(15) Uani 0.5 1 d . . P J 2
H50 H 0.5778 0.3479 0.3338 0.057 Uiso 0.5 1 calc R U P J 2
C51 C 0.5651(5) 0.4466(4) 0.3907(3) 0.0487(15) Uani 0.5 1 d . . P J 2
H51 H 0.5566 0.4128 0.4417 0.058 Uiso 0.5 1 calc R U P J 2
C52 C 0.6169(2) 0.41004(17) 0.18338(15) 0.0393(6) Uani 1 1 d . . . . .
C53 C 0.4845(3) 0.8369(3) 0.5005(3) 0.0324(11) Uani 0.5 1 d . . P J 2
C54 C 0.5047(4) 0.8661(3) 0.5649(3) 0.0351(11) Uani 0.5 1 d . . P J 2
H54 H 0.4861 0.8388 0.6164 0.042 Uiso 0.5 1 calc R U P J 2
C55 C 0.5531(4) 0.9366(3) 0.5541(3) 0.0375(12) Uani 0.5 1 d . . P J 2
C56 C 0.5806(4) 0.9742(3) 0.4774(3) 0.0391(12) Uani 0.5 1 d . . P J 2
H56 H 0.6158 1.0200 0.4695 0.047 Uiso 0.5 1 calc R U P J 2
C57 C 0.5569(4) 0.9454(3) 0.4121(3) 0.0344(11) Uani 0.5 1 d . . P J 2
C58 C 0.5079(4) 0.8754(3) 0.4246(3) 0.0339(11) Uani 0.5 1 d . . P J 2
H58 H 0.4911 0.8548 0.3813 0.041 Uiso 0.5 1 calc R U P J 2
C59 C 0.5780(4) 0.9916(3) 0.3305(3) 0.0355(11) Uani 0.5 1 d . . P J 2
C60 C 0.5916(4) 1.0779(3) 0.3167(3) 0.0383(12) Uani 0.5 1 d . . P J 2
H60 H 0.5888 1.1066 0.3598 0.046 Uiso 0.5 1 calc R U P J 2
C61 C 0.6091(5) 1.1221(4) 0.2412(3) 0.0337(13) Uani 0.5 1 d . . P J 2
H61 H 0.6206 1.1802 0.2330 0.040 Uiso 0.5 1 calc R U P J 2
C62 C 0.6099(5) 1.0819(8) 0.1769(7) 0.0220(17) Uani 0.5 1 d . . P J 2
C63 C 0.5960(5) 0.9970(7) 0.1898(6) 0.035(2) Uani 0.5 1 d . . P J 2
H63 H 0.5957 0.9694 0.1464 0.042 Uiso 0.5 1 calc R U P J 2
C64 C 0.5825(4) 0.9517(3) 0.2654(3) 0.0388(13) Uani 0.5 1 d . . P J 2
H64 H 0.5761 0.8924 0.2733 0.047 Uiso 0.5 1 calc R U P J 2
C65 C 0.5718(4) 0.9729(3) 0.6224(3) 0.0393(12) Uani 0.5 1 d . . P J 2
C66 C 0.5803(4) 0.9238(3) 0.6971(3) 0.0423(14) Uani 0.5 1 d . . P J 2
H66 H 0.5760 0.8640 0.7052 0.051 Uiso 0.5 1 calc R U P J 2
C67 C 0.5948(5) 0.9604(5) 0.7597(4) 0.0410(16) Uani 0.5 1 d . . P J 2
H67 H 0.6001 0.9256 0.8104 0.049 Uiso 0.5 1 calc R U P J 2
C68 C 0.6016(5) 1.0463(4) 0.7494(3) 0.0330(12) Uani 0.5 1 d . . P J 2
C69 C 0.5929(5) 1.0969(4) 0.6752(3) 0.0514(17) Uani 0.5 1 d . . P J 2
H69 H 0.5982 1.1564 0.6672 0.062 Uiso 0.5 1 calc R U P J 2
C70 C 0.5769(5) 1.0607(4) 0.6141(3) 0.0552(18) Uani 0.5 1 d . . P J 2
H70 H 0.5690 1.0963 0.5642 0.066 Uiso 0.5 1 calc R U P J 2
C71 C 0.62511(15) 1.13229(15) 0.09618(14) 0.0276(5) Uani 1 1 d . . . . .
C72 C 0.62303(19) 1.08665(17) 0.81429(15) 0.0375(6) Uani 1 1 d . . . . .
C38' C 0.6637(3) 0.54635(18) 0.7293(2) 0.0436(14) Uani 0.5 1 d G . P I 1
H38' H 0.6712 0.6055 0.7207 0.052 Uiso 0.5 1 calc R U P I 1
C39' C 0.6449(4) 0.5020(3) 0.80500(17) 0.045(2) Uani 0.5 1 d G . P I 1
H39' H 0.6395 0.5308 0.8482 0.054 Uiso 0.5 1 calc R U P I 1
C34' C 0.6340(4) 0.4155(3) 0.81756(16) 0.0310(18) Uani 0.5 1 d G . P I 1
C35' C 0.6419(3) 0.37336(19) 0.7544(2) 0.0330(13) Uani 0.5 1 d G . P I 1
H35' H 0.6345 0.3142 0.7630 0.040 Uiso 0.5 1 calc R U P I 1
C36' C 0.6608(3) 0.41768(19) 0.67863(18) 0.0388(12) Uani 0.5 1 d G . P I 1
H36' H 0.6662 0.3889 0.6354 0.047 Uiso 0.5 1 calc R U P I 1
C37' C 0.6717(3) 0.50417(19) 0.66607(15) 0.0364(12) Uani 0.5 1 d G . P I 1
C40' C 0.6961(4) 0.5502(3) 0.5840(3) 0.0374(12) Uani 0.5 1 d . . P I 1
C41' C 0.7445(4) 0.6196(3) 0.5723(3) 0.0368(12) Uani 0.5 1 d . . P I 1
H41' H 0.7616 0.6393 0.6160 0.044 Uiso 0.5 1 calc R U P I 1
C42' C 0.7678(4) 0.6602(3) 0.4957(3) 0.0353(11) Uani 0.5 1 d . . P I 1
C43' C 0.7479(4) 0.6301(3) 0.4308(3) 0.0388(12) Uani 0.5 1 d . . P I 1
H43' H 0.7664 0.6569 0.3792 0.047 Uiso 0.5 1 calc R U P I 1
C44' C 0.6997(4) 0.5591(3) 0.4426(3) 0.0377(12) Uani 0.5 1 d . . P I 1
C45' C 0.6743(4) 0.5212(3) 0.5190(3) 0.0396(12) Uani 0.5 1 d . . P I 1
H45' H 0.6409 0.4740 0.5270 0.048 Uiso 0.5 1 calc R U P I 1
C46' C 0.6800(4) 0.5226(4) 0.3755(3) 0.0399(12) Uani 0.5 1 d . . P I 1
C47' C 0.6531(4) 0.5735(3) 0.3054(3) 0.0400(13) Uani 0.5 1 d . . P I 1
H47' H 0.6467 0.6339 0.2999 0.048 Uiso 0.5 1 calc R U P I 1
C48' C 0.6358(5) 0.5362(4) 0.2440(4) 0.0355(15) Uani 0.5 1 d . . P I 1
H48' H 0.6185 0.5715 0.1964 0.043 Uiso 0.5 1 calc R U P I 1
C49' C 0.6431(5) 0.4487(4) 0.2505(3) 0.0328(12) Uani 0.5 1 d . . P I 1
C50' C 0.6714(4) 0.3973(3) 0.3194(3) 0.0386(12) Uani 0.5 1 d . . P I 1
H50' H 0.6788 0.3371 0.3239 0.046 Uiso 0.5 1 calc R U P I 1
C51' C 0.6888(4) 0.4342(3) 0.3819(3) 0.0423(13) Uani 0.5 1 d . . P I 1
H51' H 0.7069 0.3986 0.4292 0.051 Uiso 0.5 1 calc R U P I 1
C53' C 0.7696(4) 0.8067(3) 0.4803(3) 0.0354(11) Uani 0.5 1 d . . P I 1
C54' C 0.7530(4) 0.8414(3) 0.5488(3) 0.0361(12) Uani 0.5 1 d . . P I 1
H54' H 0.7732 0.8112 0.5974 0.043 Uiso 0.5 1 calc R U P I 1
C55' C 0.7063(4) 0.9213(3) 0.5440(3) 0.0391(12) Uani 0.5 1 d . . P I 1
C56' C 0.6793(4) 0.9645(3) 0.4711(3) 0.0389(12) Uani 0.5 1 d . . P I 1
H56' H 0.6474 1.0187 0.4679 0.047 Uiso 0.5 1 calc R U P I 1
C57' C 0.6978(4) 0.9305(3) 0.4029(3) 0.0371(12) Uani 0.5 1 d . . P I 1
C58' C 0.7430(4) 0.8506(3) 0.4089(3) 0.0390(12) Uani 0.5 1 d . . P I 1
H58' H 0.7557 0.8258 0.3634 0.047 Uiso 0.5 1 calc R U P I 1
C59' C 0.6725(4) 0.9815(3) 0.3255(3) 0.0377(12) Uani 0.5 1 d . . P I 1
C60' C 0.6737(4) 1.0704(3) 0.3104(3) 0.0363(12) Uani 0.5 1 d . . P I 1
H60' H 0.6860 1.0977 0.3513 0.044 Uiso 0.5 1 calc R U P I 1
C61' C 0.6575(4) 1.1190(4) 0.2378(3) 0.0303(12) Uani 0.5 1 d . . P I 1
H61' H 0.6578 1.1793 0.2289 0.036 Uiso 0.5 1 calc R U P I 1
C62' C 0.6408(5) 1.0794(9) 0.1780(8) 0.029(2) Uani 0.5 1 d . . P I 1
C63' C 0.6330(5) 0.9914(7) 0.1934(6) 0.038(2) Uani 0.5 1 d . . P I 1
H63' H 0.6159 0.9652 0.1537 0.045 Uiso 0.5 1 calc R U P I 1
C64' C 0.6500(5) 0.9426(3) 0.2661(3) 0.0412(13) Uani 0.5 1 d . . P I 1
H64' H 0.6464 0.8827 0.2758 0.049 Uiso 0.5 1 calc R U P I 1
C65' C 0.6894(4) 0.9623(3) 0.6134(3) 0.0360(12) Uani 0.5 1 d . . P I 1
C66' C 0.6612(5) 0.9163(3) 0.6868(3) 0.0442(14) Uani 0.5 1 d . . P I 1
H66' H 0.6542 0.8574 0.6925 0.053 Uiso 0.5 1 calc R U P I 1
C67' C 0.6434(5) 0.9560(5) 0.7511(4) 0.0423(17) Uani 0.5 1 d . . P I 1
H67' H 0.6260 0.9237 0.8008 0.051 Uiso 0.5 1 calc R U P I 1
C68' C 0.6510(5) 1.0424(4) 0.7433(3) 0.0320(12) Uani 0.5 1 d . . P I 1
C69' C 0.6789(4) 1.0888(3) 0.6704(3) 0.0355(12) Uani 0.5 1 d . . P I 1
H69' H 0.6847 1.1480 0.6649 0.043 Uiso 0.5 1 calc R U P I 1
C70' C 0.6984(4) 1.0496(3) 0.6061(3) 0.0418(13) Uani 0.5 1 d . . P I 1
H70' H 0.7178 1.0818 0.5570 0.050 Uiso 0.5 1 calc R U P I 1

loop_
_atom_site_aniso_label
_atom_site_aniso_U_11
_atom_site_aniso_U_22
_atom_site_aniso_U_33
_atom_site_aniso_U_23
_atom_site_aniso_U_13
_atom_site_aniso_U_12
Co1 0.0291(2) 0.02581(19) 0.01843(19) -0.00485(13) -0.00238(13) -0.00477(13)
Co2 0.0273(2) 0.0261(2) 0.02034(19) -0.00513(14) -0.00223(13) -0.00430(13)
F1 0.0384(18) 0.079(3) 0.047(2) -0.0004(18) 0.0030(15) -0.0130(17)
F2 0.0349(18) 0.123(4) 0.0375(19) 0.002(2) -0.0019(15) -0.018(2)
F3 0.0348(19) 0.152(4) 0.038(2) 0.007(2) 0.0031(15) -0.020(2)
F4 0.0322(16) 0.065(2) 0.0300(16) -0.0053(15) -0.0008(12) -0.0082(14)
F1' 0.0353(19) 0.154(5) 0.038(2) 0.008(2) -0.0128(15) -0.015(2)
F2' 0.0347(17) 0.079(2) 0.0305(16) -0.0099(16) -0.0027(13) -0.0108(16)
F3' 0.044(2) 0.102(3) 0.049(2) -0.008(2) -0.0119(17) -0.008(2)
F4' 0.044(2) 0.139(4) 0.043(2) 0.000(2) -0.0027(17) -0.014(2)
O1 0.0468(10) 0.0265(9) 0.0269(9) -0.0030(7) -0.0031(7) -0.0039(7)
O2 0.0376(9) 0.0355(9) 0.0232(8) -0.0053(7) -0.0052(7) -0.0092(7)
O3 0.0565(12) 0.0301(9) 0.0279(9) -0.0079(7) -0.0036(8) -0.0075(8)
O4 0.0568(12) 0.0326(9) 0.0253(9) -0.0062(7) -0.0080(8) -0.0042(8)
O5 0.0374(9) 0.0351(9) 0.0215(8) -0.0057(7) -0.0028(7) -0.0106(7)
O6 0.0440(10) 0.0272(9) 0.0297(9) -0.0034(7) -0.0009(8) -0.0074(7)
O7 0.0571(12) 0.0296(9) 0.0252(9) -0.0070(7) -0.0050(8) -0.0060(8)
O8 0.0563(12) 0.0327(9) 0.0217(9) -0.0052(7) -0.0015(8) -0.0088(8)
O9 0.056(2) 0.0267(17) 0.0276(18) -0.0046(14) -0.0026(16) -0.0068(15)
O9' 0.048(2) 0.0302(18) 0.0269(17) -0.0052(14) -0.0005(15) -0.0045(15)
N1 0.0322(11) 0.0296(10) 0.0230(10) -0.0062(8) 0.0004(8) -0.0057(8)
N2 0.0333(11) 0.0342(11) 0.0315(11) -0.0051(9) -0.0024(9) -0.0052(9)
N3 0.0281(10) 0.0290(10) 0.0255(10) -0.0034(8) -0.0028(8) -0.0036(8)
N4 0.0317(11) 0.0387(12) 0.0333(12) -0.0069(10) -0.0018(9) -0.0066(9)
C1 0.0340(14) 0.0363(14) 0.0452(16) -0.0026(12) -0.0035(12) -0.0061(11)
C2 0.0356(15) 0.0414(15) 0.0503(17) -0.0032(13) -0.0001(12) -0.0094(12)
C3 0.0302(13) 0.0428(15) 0.0469(16) -0.0088(13) -0.0013(12) -0.0042(11)
C4 0.0351(15) 0.0530(18) 0.0569(19) 0.0057(15) -0.0079(14) -0.0047(13)
C5 0.0352(15) 0.0491(17) 0.0464(17) 0.0061(13) -0.0033(12) -0.0091(12)
C6 0.0322(14) 0.0408(15) 0.0458(16) -0.0072(13) -0.0029(12) -0.0049(11)
C7 0.0372(14) 0.0417(15) 0.0420(16) -0.0071(12) -0.0071(12) -0.0043(11)
C8 0.0359(14) 0.0385(14) 0.0383(15) -0.0077(12) -0.0003(11) -0.0069(11)
C9 0.0352(14) 0.0325(13) 0.0378(15) -0.0063(11) -0.0026(11) -0.0041(10)
C10 0.0371(15) 0.071(2) 0.0355(16) -0.0021(14) -0.0044(12) -0.0124(14)
C11 0.0371(16) 0.074(2) 0.0413(17) -0.0017(15) 0.0008(13) -0.0112(15)
C12 0.0340(14) 0.0308(13) 0.0341(14) -0.0086(11) -0.0014(11) -0.0046(10)
C13 0.0337(13) 0.0315(13) 0.0299(13) -0.0061(10) -0.0021(10) -0.0032(10)
C14 0.0315(13) 0.0303(12) 0.0268(12) -0.0052(10) 0.0004(10) -0.0045(10)
C15 0.0351(14) 0.0368(14) 0.0321(14) 0.0021(11) -0.0020(11) -0.0034(11)
C16 0.0332(14) 0.0394(15) 0.0416(15) 0.0047(12) 0.0012(12) -0.0085(11)
C17 0.0338(15) 0.0585(19) 0.0550(19) 0.0160(15) -0.0043(13) -0.0062(13)
C18 0.0363(16) 0.061(2) 0.070(2) 0.0219(17) -0.0047(15) -0.0093(14)
C19 0.0328(14) 0.0440(16) 0.0478(17) -0.0048(13) -0.0035(12) -0.0055(11)
C20 0.0336(14) 0.0401(15) 0.0507(17) -0.0020(13) -0.0066(12) -0.0044(11)
C21 0.0313(13) 0.0342(14) 0.0472(16) -0.0040(12) -0.0039(11) -0.0043(10)
C22 0.0325(14) 0.0412(15) 0.0467(17) -0.0024(13) -0.0026(12) -0.0065(11)
C23 0.0376(16) 0.085(3) 0.0441(18) 0.0049(17) -0.0111(13) -0.0117(16)
C24 0.0357(15) 0.080(2) 0.0373(16) 0.0043(15) -0.0051(12) -0.0167(15)
C25 0.0299(13) 0.0396(14) 0.0386(15) -0.0062(12) -0.0027(11) -0.0030(11)
C26 0.0370(14) 0.0422(15) 0.0337(14) -0.0070(12) -0.0016(11) -0.0061(11)
C27 0.0336(14) 0.0430(15) 0.0430(16) -0.0050(12) 0.0027(12) -0.0071(11)
C28 0.0330(13) 0.0341(13) 0.0308(13) -0.0063(11) -0.0021(10) -0.0047(10)
C29 0.0327(14) 0.0438(16) 0.0371(15) 0.0065(12) -0.0064(11) -0.0021(11)
C30 0.0349(14) 0.0399(15) 0.0372(15) 0.0057(12) -0.0012(11) -0.0061(11)
C31 0.0337(13) 0.0290(12) 0.0274(12) -0.0031(10) -0.0037(10) -0.0048(10)
C32 0.0327(13) 0.0306(13) 0.0315(13) -0.0051(10) -0.0018(10) -0.0061(10)
C33 0.0273(12) 0.0301(12) 0.0230(12) -0.0045(10) -0.0019(9) -0.0037(9)
C39 0.069(6) 0.033(3) 0.018(3) -0.006(2) -0.008(3) -0.011(3)
C34 0.044(4) 0.031(4) 0.019(3) -0.006(3) 0.000(2) -0.009(2)
C35 0.045(4) 0.030(3) 0.028(3) -0.010(2) -0.004(3) -0.004(3)
C36 0.053(3) 0.033(3) 0.022(2) -0.007(2) -0.005(2) -0.003(2)
C37 0.051(3) 0.032(3) 0.019(2) -0.003(2) -0.004(2) -0.005(2)
C38 0.068(4) 0.025(3) 0.022(3) -0.006(2) -0.007(3) -0.007(2)
C40 0.059(3) 0.028(2) 0.017(2) -0.0008(19) -0.003(2) -0.007(2)
C41 0.051(3) 0.030(3) 0.018(2) -0.0058(19) -0.001(2) -0.008(2)
C42 0.050(3) 0.025(2) 0.032(3) -0.009(2) -0.010(2) 0.001(2)
C43 0.049(3) 0.042(3) 0.017(2) -0.006(2) -0.006(2) -0.006(2)
C44 0.061(3) 0.034(3) 0.019(2) -0.005(2) 0.000(2) -0.006(2)
C45 0.055(3) 0.031(3) 0.025(3) -0.006(2) -0.007(2) 0.002(2)
C46 0.059(3) 0.030(3) 0.022(2) -0.006(2) -0.008(2) 0.000(2)
C47 0.064(4) 0.030(3) 0.019(2) -0.006(2) -0.004(2) -0.005(2)
C48 0.056(4) 0.029(3) 0.024(3) 0.000(2) -0.004(3) 0.002(3)
C49 0.048(4) 0.038(3) 0.020(3) -0.007(2) -0.005(3) -0.002(3)
C50 0.083(5) 0.028(3) 0.033(3) -0.009(2) -0.004(3) -0.006(3)
C51 0.091(5) 0.032(3) 0.022(3) -0.004(2) 0.000(3) -0.007(3)
C52 0.0639(18) 0.0326(14) 0.0244(13) -0.0099(11) -0.0021(12) -0.0106(12)
C53 0.041(3) 0.026(2) 0.030(3) -0.006(2) -0.001(2) -0.004(2)
C54 0.056(3) 0.031(3) 0.018(2) -0.0044(19) -0.001(2) -0.006(2)
C55 0.064(4) 0.028(3) 0.021(2) -0.004(2) -0.006(2) -0.005(2)
C56 0.059(3) 0.034(3) 0.027(3) -0.005(2) -0.004(2) -0.013(2)
C57 0.053(3) 0.031(3) 0.021(2) -0.008(2) -0.005(2) -0.006(2)
C58 0.054(3) 0.030(3) 0.020(2) -0.0090(19) -0.002(2) -0.004(2)
C59 0.050(3) 0.035(3) 0.023(2) -0.005(2) -0.003(2) -0.008(2)
C60 0.065(4) 0.028(3) 0.024(3) -0.008(2) -0.008(2) -0.006(2)
C61 0.051(4) 0.030(3) 0.022(3) -0.004(2) -0.006(3) -0.011(3)
C62 0.022(5) 0.026(3) 0.019(3) -0.006(2) -0.003(4) -0.004(4)
C63 0.055(6) 0.031(3) 0.020(3) -0.007(2) -0.007(4) -0.002(5)
C64 0.067(4) 0.026(3) 0.025(3) -0.006(2) -0.002(3) -0.008(3)
C65 0.065(4) 0.029(3) 0.024(3) -0.005(2) -0.005(2) -0.006(2)
C66 0.076(4) 0.030(3) 0.022(3) -0.003(2) -0.009(3) -0.008(3)
C67 0.071(5) 0.029(3) 0.025(3) -0.007(2) -0.010(4) -0.007(4)
C68 0.048(4) 0.028(3) 0.024(3) -0.003(2) -0.005(3) -0.007(3)
C69 0.098(5) 0.030(3) 0.028(3) -0.001(2) -0.014(3) -0.015(3)
C70 0.113(6) 0.030(3) 0.025(3) 0.000(2) -0.015(3) -0.020(3)
C71 0.0300(12) 0.0289(12) 0.0238(12) -0.0049(10) -0.0012(9) -0.0027(9)
C72 0.0569(17) 0.0323(14) 0.0259(13) -0.0081(11) -0.0106(12) -0.0046(12)
C38' 0.080(5) 0.029(3) 0.022(3) -0.003(2) -0.005(3) -0.011(3)
C39' 0.082(7) 0.033(3) 0.024(3) -0.009(3) -0.002(3) -0.013(3)
C34' 0.045(4) 0.026(4) 0.022(4) -0.002(3) -0.008(2) -0.007(2)
C35' 0.047(4) 0.028(3) 0.025(3) -0.004(2) -0.010(3) -0.006(3)
C36' 0.065(4) 0.032(3) 0.022(2) -0.008(2) -0.006(2) -0.009(2)
C37' 0.055(3) 0.033(3) 0.021(2) -0.004(2) -0.005(2) -0.007(2)
C40' 0.060(3) 0.032(3) 0.021(2) -0.005(2) -0.003(2) -0.007(2)
C41' 0.064(4) 0.029(3) 0.019(2) -0.009(2) -0.006(2) -0.005(2)
C42' 0.058(3) 0.025(2) 0.024(2) -0.0068(19) -0.005(2) -0.006(2)
C43' 0.061(4) 0.035(3) 0.021(2) -0.006(2) -0.003(2) -0.008(2)
C44' 0.064(4) 0.024(2) 0.026(3) -0.005(2) -0.009(2) -0.006(2)
C45' 0.059(3) 0.038(3) 0.025(3) -0.008(2) -0.002(2) -0.019(2)
C46' 0.059(3) 0.037(3) 0.025(3) -0.005(2) 0.000(2) -0.015(2)
C47' 0.066(4) 0.031(3) 0.024(3) -0.005(2) -0.007(2) -0.004(2)
C48' 0.055(4) 0.031(3) 0.022(3) -0.008(2) -0.008(3) 0.001(3)
C49' 0.046(3) 0.034(3) 0.021(3) -0.007(2) -0.002(3) -0.011(3)
C50' 0.057(3) 0.033(3) 0.027(3) -0.005(2) -0.006(2) -0.010(2)
C51' 0.072(4) 0.030(3) 0.026(3) -0.002(2) -0.011(3) -0.013(3)
C53' 0.056(3) 0.028(3) 0.023(2) -0.006(2) 0.000(2) -0.006(2)
C54' 0.061(3) 0.027(2) 0.020(2) -0.0019(19) -0.004(2) -0.006(2)
C55' 0.058(3) 0.034(3) 0.025(3) -0.006(2) -0.002(2) -0.005(2)
C56' 0.066(4) 0.029(3) 0.022(2) -0.004(2) -0.007(2) 0.001(2)
C57' 0.063(4) 0.030(3) 0.020(2) -0.006(2) -0.005(2) -0.008(2)
C58' 0.066(4) 0.031(3) 0.023(2) -0.009(2) -0.003(2) -0.009(2)
C59' 0.061(3) 0.032(3) 0.022(2) -0.005(2) -0.005(2) -0.006(2)
C60' 0.061(4) 0.029(3) 0.020(2) -0.007(2) -0.004(2) -0.004(2)
C61' 0.039(3) 0.026(3) 0.027(3) -0.006(2) -0.002(3) -0.009(3)
C62' 0.022(5) 0.037(3) 0.028(3) -0.004(2) -0.003(4) -0.007(5)
C63' 0.062(6) 0.033(4) 0.022(3) -0.010(2) -0.014(5) -0.002(5)
C64' 0.069(4) 0.028(3) 0.029(3) -0.005(2) -0.012(3) -0.008(3)
C65' 0.059(3) 0.028(3) 0.021(2) -0.005(2) -0.007(2) 0.002(2)
C66' 0.082(5) 0.026(3) 0.024(3) -0.003(2) -0.004(3) -0.009(3)
C67' 0.073(5) 0.034(3) 0.018(3) -0.001(2) 0.001(4) -0.007(4)
C68' 0.041(3) 0.033(3) 0.024(3) -0.009(2) -0.009(3) -0.001(3)
C69' 0.058(3) 0.025(2) 0.024(2) -0.005(2) -0.005(2) -0.004(2)
C70' 0.068(4) 0.036(3) 0.023(3) -0.007(2) -0.001(2) -0.009(3)

loop_
_atom_type_symbol
_atom_type_description
_atom_type_scat_dispersion_real
_atom_type_scat_dispersion_imag
_atom_type_scat_source
C C 0.0148 0.0070 'International Tables Vol C Tables 4.2.6.8 and 6.1.1.4'
H H 0.0000 0.0000 'International Tables Vol C Tables 4.2.6.8 and 6.1.1.4'
Co Co -0.6671 2.8827 'International Tables Vol C Tables 4.2.6.8 and 6.1.1.4'
F F 0.0599 0.0411 'International Tables Vol C Tables 4.2.6.8 and 6.1.1.4'
N N 0.0253 0.0136 'International Tables Vol C Tables 4.2.6.8 and 6.1.1.4'
O O 0.0412 0.0250 'International Tables Vol C Tables 4.2.6.8 and 6.1.1.4'

loop_
_geom_angle_atom_site_label_1
_geom_angle_atom_site_label_2
_geom_angle_atom_site_label_3
_geom_angle
_geom_angle_site_symmetry_1
_geom_angle_site_symmetry_3
_geom_angle_publ_flag
O1 Co1 O5 117.47(7) . 1_564 ?
O1 Co1 N1 91.71(8) . . ?
O5 Co1 N1 91.82(7) 1_564 . ?
O1 Co1 N2 87.30(8) . 1_655 ?
O5 Co1 N2 87.55(8) 1_564 1_655 ?
N1 Co1 N2 178.41(8) . 1_655 ?
O1 Co1 O7 90.14(7) . 1_565 ?
O5 Co1 O7 152.08(7) 1_564 1_565 ?
N1 Co1 O7 91.35(8) . 1_565 ?
N2 Co1 O7 89.89(8) 1_655 1_565 ?
O1 Co1 O8 150.17(7) . 1_565 ?
O5 Co1 O8 91.83(7) 1_564 1_565 ?
N1 Co1 O8 92.85(8) . 1_565 ?
N2 Co1 O8 88.63(8) 1_655 1_565 ?
O7 Co1 O8 60.31(6) 1_565 1_565 ?
O1 Co1 C52 120.23(8) . 1_565 ?
O5 Co1 C52 121.79(8) 1_564 1_565 ?
N1 Co1 C52 93.53(9) . 1_565 ?
N2 Co1 C52 88.05(9) 1_655 1_565 ?
O7 Co1 C52 30.30(8) 1_565 1_565 ?
O8 Co1 C52 30.04(8) 1_565 1_565 ?
O6 Co2 O2 117.78(7) . 1_546 ?
O6 Co2 N3 87.53(8) . . ?
O2 Co2 N3 89.39(7) 1_546 . ?
O6 Co2 N4 91.38(8) . 1_655 ?
O2 Co2 N4 90.34(8) 1_546 1_655 ?
N3 Co2 N4 178.60(8) . 1_655 ?
O6 Co2 O3 90.21(7) . 1_545 ?
O2 Co2 O3 152.01(7) 1_546 1_545 ?
N3 Co2 O3 91.32(8) . 1_545 ?
N4 Co2 O3 89.56(8) 1_655 1_545 ?
O6 Co2 O4 150.20(7) . 1_545 ?
O2 Co2 O4 91.74(7) 1_546 1_545 ?
N3 Co2 O4 88.91(8) . 1_545 ?
N4 Co2 O4 92.47(8) 1_655 1_545 ?
O3 Co2 O4 60.30(7) 1_545 1_545 ?
O6 Co2 C72 120.44(8) . 1_545 ?
O2 Co2 C72 121.66(8) 1_546 1_545 ?
N3 Co2 C72 89.60(9) . 1_545 ?
N4 Co2 C72 91.71(9) 1_655 1_545 ?
O3 Co2 C72 30.39(8) 1_545 1_545 ?
O4 Co2 C72 29.92(8) 1_545 1_545 ?
C71 O1 Co1 159.23(17) . . ?
C71 O2 Co2 120.18(15) . 1_564 ?
C72 O3 Co2 89.40(15) . 1_565 ?
C72 O4 Co2 89.18(15) . 1_565 ?
C33 O5 Co1 119.70(15) . 1_546 ?
C33 O6 Co2 161.02(17) . . ?
C52 O7 Co1 88.95(15) . 1_545 ?
C52 O8 Co1 89.17(15) . 1_545 ?
C42' O9 C53' 111.9(4) . . ?
C42 O9' C53 112.0(4) . . ?
C14 N1 C15 116.9(2) . . ?
C14 N1 Co1 121.25(16) . . ?
C15 N1 Co1 121.87(17) . . ?
C5 N2 C1 117.3(2) . . ?
C5 N2 Co1 120.94(18) . 1_455 ?
C1 N2 Co1 121.64(18) . 1_455 ?
C31 N3 C30 117.5(2) . . ?
C31 N3 Co2 121.70(17) . . ?
C30 N3 Co2 120.72(17) . . ?
C17 N4 C21 116.8(2) . . ?
C17 N4 Co2 121.15(19) . 1_455 ?
C21 N4 Co2 121.91(18) . 1_455 ?
N2 C1 C2 122.9(3) . . ?
N2 C1 H1 118.6 . . ?
C2 C1 H1 118.6 . . ?
C1 C2 C3 120.0(3) . . ?
C1 C2 H2 120.0 . . ?
C3 C2 H2 120.0 . . ?
C2 C3 C4 116.8(3) . . ?
C2 C3 C6 121.7(3) . . ?
C4 C3 C6 121.5(3) . . ?
C5 C4 C3 119.9(3) . . ?
C5 C4 H4 120.0 . . ?
C3 C4 H4 120.0 . . ?
N2 C5 C4 123.1(3) . . ?
N2 C5 H5 118.5 . . ?
C4 C5 H5 118.5 . . ?
C7 C6 C11 116.3(3) . . ?
C7 C6 C3 121.8(3) . . ?
C11 C6 C3 121.9(3) . . ?
F3' C7 C8 115.2(3) . . ?
F3' C7 C6 123.0(3) . . ?
C8 C7 C6 121.8(3) . . ?
C8 C7 H7 119.1 . . ?
C6 C7 H7 119.1 . . ?
F4 C8 C7 114.4(3) . . ?
F4 C8 C9 123.1(3) . . ?
C7 C8 C9 122.5(3) . . ?
C7 C8 H8 118.7 . . ?
C9 C8 H8 118.7 . . ?
C8 C9 C10 115.7(3) . . ?
C8 C9 C12 122.0(2) . . ?
C10 C9 C12 122.3(3) . . ?
F4' C10 C11 114.7(3) . . ?
F4' C10 C9 123.1(3) . . ?
C11 C10 C9 122.1(3) . . ?
C11 C10 H10 118.9 . . ?
C9 C10 H10 118.9 . . ?
F3 C11 C10 115.9(3) . . ?
F3 C11 C6 122.6(3) . . ?
C10 C11 C6 121.6(3) . . ?
C10 C11 H11 119.2 . . ?
C6 C11 H11 119.2 . . ?
C13 C12 C16 117.1(2) . . ?
C13 C12 C9 121.2(2) . . ?
C16 C12 C9 121.6(2) . . ?
C14 C13 C12 119.6(2) . . ?
C14 C13 H13 120.2 . . ?
C12 C13 H13 120.2 . . ?
N1 C14 C13 123.6(2) . . ?
N1 C14 H14 118.2 . . ?
C13 C14 H14 118.2 . . ?
N1 C15 C16 123.4(2) . . ?
N1 C15 H15 118.3 . . ?
C16 C15 H15 118.3 . . ?
C15 C16 C12 119.3(2) . . ?
C15 C16 H16 120.4 . . ?
C12 C16 H16 120.4 . . ?
N4 C17 C18 123.7(3) . . ?
N4 C17 H17 118.1 . . ?
C18 C17 H17 118.1 . . ?
C17 C18 C19 119.7(3) . . ?
C17 C18 H18 120.1 . . ?
C19 C18 H18 120.1 . . ?
C20 C19 C18 116.6(3) . . ?
C20 C19 C22 121.8(3) . . ?
C18 C19 C22 121.6(3) . . ?
C21 C20 C19 120.0(3) . . ?
C21 C20 H20 120.0 . . ?
C19 C20 H20 120.0 . . ?
N4 C21 C20 123.1(3) . . ?
N4 C21 H21 118.4 . . ?
C20 C21 H21 118.4 . . ?
C27 C22 C23 115.6(3) . . ?
C27 C22 C19 122.0(3) . . ?
C23 C22 C19 122.4(3) . . ?
C24 C23 F1' 114.9(3) . . ?
C24 C23 C22 122.2(3) . . ?
F1' C23 C22 121.3(3) . . ?
C24 C23 H23 118.9 . . ?
C22 C23 H23 118.9 . . ?
F2 C24 C23 115.1(3) . . ?
F2 C24 C25 122.1(3) . . ?
C23 C24 C25 122.2(3) . . ?
C23 C24 H24 118.9 . . ?
C25 C24 H24 118.9 . . ?
C24 C25 C26 115.4(3) . . ?
C24 C25 C28 122.7(3) . . ?
C26 C25 C28 121.9(2) . . ?
F2' C26 C27 114.9(3) . . ?
F2' C26 C25 122.2(3) . . ?
C27 C26 C25 122.5(3) . . ?
C27 C26 H26 118.7 . . ?
C25 C26 H26 118.7 . . ?
F1 C27 C26 114.2(3) . . ?
F1 C27 C22 123.7(3) . . ?
C26 C27 C22 122.0(3) . . ?
C26 C27 H27 119.0 . . ?
C22 C27 H27 119.0 . . ?
C32 C28 C29 117.0(2) . . ?
C32 C28 C25 121.1(2) . . ?
C29 C28 C25 121.9(2) . . ?
C30 C29 C28 119.8(3) . . ?
C30 C29 H29 120.1 . . ?
C28 C29 H29 120.1 . . ?
N3 C30 C29 123.0(3) . . ?
N3 C30 H30 118.5 . . ?
C29 C30 H30 118.5 . . ?
N3 C31 C32 123.1(2) . . ?
N3 C31 H31 118.5 . . ?
C32 C31 H31 118.5 . . ?
C28 C32 C31 119.7(2) . . ?
C28 C32 H32 120.2 . . ?
C31 C32 H32 120.2 . . ?
O6 C33 O5 124.1(2) . . ?
O6 C33 C34 116.4(3) . . ?
O5 C33 C34 118.8(3) . . ?
O6 C33 C34' 119.2(2) . . ?
O5 C33 C34' 116.4(2) . . ?
C34 C39 C38 120.0 . . ?
C34 C39 H39 120.0 . . ?
C38 C39 H39 120.0 . . ?
C39 C34 C35 120.0 . . ?
C39 C34 C33 120.8(3) . . ?
C35 C34 C33 119.1(3) . . ?
C36 C35 C34 120.0 . . ?
C36 C35 H35 120.0 . . ?
C34 C35 H35 120.0 . . ?
C37 C36 C35 120.0 . . ?
C37 C36 H36 120.0 . . ?
C35 C36 H36 120.0 . . ?
C38 C37 C36 120.0 . . ?
C38 C37 C40 121.3(3) . . ?
C36 C37 C40 118.5(3) . . ?
C37 C38 C39 120.0 . . ?
C37 C38 H38 120.0 . . ?
C39 C38 H38 120.0 . . ?
C41 C40 C45 118.3(5) . . ?
C41 C40 C37 120.6(4) . . ?
C45 C40 C37 121.0(4) . . ?
C40 C41 C42 119.3(4) . . ?
C40 C41 H41 120.4 . . ?
C42 C41 H41 120.4 . . ?
C43 C42 O9' 118.9(5) . . ?
C43 C42 C41 122.8(5) . . ?
O9' C42 C41 118.2(4) . . ?
C42 C43 C44 118.5(5) . . ?
C42 C43 H43 120.7 . . ?
C44 C43 H43 120.7 . . ?
C45 C44 C43 118.8(4) . . ?
C45 C44 C46 120.3(5) . . ?
C43 C44 C46 120.8(5) . . ?
C44 C45 C40 122.2(5) . . ?
C44 C45 H45 118.9 . . ?
C40 C45 H45 118.9 . . ?
C47 C46 C51 118.2(5) . . ?
C47 C46 C44 121.7(5) . . ?
C51 C46 C44 120.1(5) . . ?
C48 C47 C46 120.7(5) . . ?
C48 C47 H47 119.6 . . ?
C46 C47 H47 119.6 . . ?
C49 C48 C47 120.1(6) . . ?
C49 C48 H48 120.0 . . ?
C47 C48 H48 120.0 . . ?
C48 C49 C50 119.6(5) . . ?
C48 C49 C52 121.1(5) . . ?
C50 C49 C52 119.0(5) . . ?
C51 C50 C49 120.4(5) . . ?
C51 C50 H50 119.8 . . ?
C49 C50 H50 119.8 . . ?
C50 C51 C46 120.9(5) . . ?
C50 C51 C40 94.6(5) . 2_666 ?
C46 C51 C40 100.8(5) . 2_666 ?
C50 C51 C41 73.9(4) . 2_666 ?
C46 C51 C41 142.7(6) . 2_666 ?
C40 C51 C41 41.9(3) 2_666 2_666 ?
C50 C51 H51 119.5 . . ?
C46 C51 H51 119.5 . . ?
C40 C51 H51 74.2 2_666 . ?
C41 C51 H51 58.3 2_666 . ?
O8 C52 O7 121.4(2) . . ?
O8 C52 C49 117.8(3) . . ?
O7 C52 C49 118.6(3) . . ?
O8 C52 C49' 120.1(3) . . ?
O7 C52 C49' 116.2(3) . . ?
O8 C52 Co1 60.79(13) . 1_545 ?
O7 C52 Co1 60.75(13) . 1_545 ?
C49 C52 Co1 168.4(3) . 1_545 ?
C49' C52 Co1 161.2(3) . 1_545 ?
C54 C53 C58 122.6(5) . . ?
C54 C53 O9' 118.8(4) . . ?
C58 C53 O9' 118.6(4) . . ?
C53 C54 C55 119.4(5) . . ?
C53 C54 H54 120.3 . . ?
C55 C54 H54 120.3 . . ?
C56 C55 C54 118.7(5) . . ?
C56 C55 C65 120.5(5) . . ?
C54 C55 C65 120.7(5) . . ?
C55 C56 C57 121.1(5) . . ?
C55 C56 H56 119.5 . . ?
C57 C56 H56 119.5 . . ?
C56 C57 C58 119.0(5) . . ?
C56 C57 C59 121.0(5) . . ?
C58 C57 C59 120.0(4) . . ?
C53 C58 C57 119.2(4) . . ?
C53 C58 H58 120.4 . . ?
C57 C58 H58 120.4 . . ?
C60 C59 C64 117.7(5) . . ?
C60 C59 C57 120.2(4) . . ?
C64 C59 C57 122.1(5) . . ?
C61 C60 C59 120.9(5) . . ?
C61 C60 H60 119.5 . . ?
C59 C60 H60 119.5 . . ?
C60 C61 C62 120.3(7) . . ?
C60 C61 H61 119.8 . . ?
C62 C61 H61 119.8 . . ?
C63 C62 C61 119.2(10) . . ?
C63 C62 C71 121.7(9) . . ?
C61 C62 C71 119.0(8) . . ?
C62 C63 C64 120.6(9) . . ?
C62 C63 H63 119.7 . . ?
C64 C63 H63 119.7 . . ?
C63 C64 C59 121.1(6) . . ?
C63 C64 H64 119.4 . . ?
C59 C64 H64 119.4 . . ?
C66 C65 C70 117.0(5) . . ?
C66 C65 C55 122.8(5) . . ?
C70 C65 C55 120.1(5) . . ?
C67 C66 C65 121.1(5) . . ?
C67 C66 H66 119.5 . . ?
C65 C66 H66 119.5 . . ?
C68 C67 C66 120.6(6) . . ?
C68 C67 H67 119.7 . . ?
C66 C67 H67 119.7 . . ?
C67 C68 C69 119.3(6) . . ?
C67 C68 C72 121.9(5) . . ?
C69 C68 C72 118.7(5) . . ?
C70 C69 C68 119.8(5) . . ?
C70 C69 H69 120.1 . . ?
C68 C69 H69 120.1 . . ?
C69 C70 C65 122.1(5) . . ?
C69 C70 H70 118.9 . . ?
C65 C70 H70 118.9 . . ?
O1 C71 O2 124.0(2) . . ?
O1 C71 C62 120.5(5) . . ?
O2 C71 C62 115.0(5) . . ?
O1 C71 C62' 114.6(5) . . ?
O2 C71 C62' 120.3(5) . . ?
O4 C72 O3 121.1(2) . . ?
O4 C72 C68 118.3(3) . . ?
O3 C72 C68 118.4(3) . . ?
O4 C72 C68' 120.1(3) . . ?
O3 C72 C68' 116.9(3) . . ?
O4 C72 Co2 60.89(13) . 1_565 ?
O3 C72 Co2 60.20(13) . 1_565 ?
C68 C72 Co2 163.4(3) . 1_565 ?
C68' C72 Co2 167.2(3) . 1_565 ?
C39' C38' C37' 120.0 . . ?
C39' C38' H38' 120.0 . . ?
C37' C38' H38' 120.0 . . ?
C34' C39' C38' 120.0 . . ?
C34' C39' H39' 120.0 . . ?
C38' C39' H39' 120.0 . . ?
C39' C34' C35' 120.0 . . ?
C39' C34' C33 120.2(3) . . ?
C35' C34' C33 119.7(3) . . ?
C34' C35' C36' 120.0 . . ?
C34' C35' H35' 120.0 . . ?
C36' C35' H35' 120.0 . . ?
C37' C36' C35' 120.0 . . ?
C37' C36' H36' 120.0 . . ?
C35' C36' H36' 120.0 . . ?
C36' C37' C38' 120.0 . . ?
C36' C37' C40' 119.2(3) . . ?
C38' C37' C40' 120.7(3) . . ?
C45' C40' C41' 118.9(5) . . ?
C45' C40' C37' 120.5(5) . . ?
C41' C40' C37' 120.5(4) . . ?
C40' C41' C42' 119.5(4) . . ?
C40' C41' H41' 120.2 . . ?
C42' C41' H41' 120.2 . . ?
C43' C42' O9 119.1(5) . . ?
C43' C42' C41' 121.5(5) . . ?
O9 C42' C41' 119.1(4) . . ?
C42' C43' C44' 119.0(5) . . ?
C42' C43' H43' 120.5 . . ?
C44' C43' H43' 120.5 . . ?
C45' C44' C43' 118.8(5) . . ?
C45' C44' C46' 120.2(5) . . ?
C43' C44' C46' 121.0(5) . . ?
C40' C45' C44' 122.1(5) . . ?
C40' C45' H45' 118.9 . . ?
C44' C45' H45' 118.9 . . ?
C51' C46' C47' 118.6(5) . . ?
C51' C46' C44' 119.0(5) . . ?
C47' C46' C44' 122.4(5) . . ?
C48' C47' C46' 120.2(5) . . ?
C48' C47' H47' 119.9 . . ?
C46' C47' H47' 119.9 . . ?
C49' C48' C47' 121.4(6) . . ?
C49' C48' H48' 119.3 . . ?
C47' C48' H48' 119.3 . . ?
C48' C49' C50' 119.0(5) . . ?
C48' C49' C52 119.6(5) . . ?
C50' C49' C52 121.4(5) . . ?
C49' C50' C51' 120.2(5) . . ?
C49' C50' H50' 119.9 . . ?
C51' C50' H50' 119.9 . . ?
C46' C51' C50' 120.6(5) . . ?
C46' C51' H51' 119.7 . . ?
C50' C51' H51' 119.7 . . ?
C58' C53' O9 119.8(4) . . ?
C58' C53' C54' 121.5(5) . . ?
O9 C53' C54' 118.6(4) . . ?
C55' C54' C53' 118.5(5) . . ?
C55' C54' H54' 120.7 . . ?
C53' C54' H54' 120.7 . . ?
C56' C55' C54' 119.0(5) . . ?
C56' C55' C65' 119.9(5) . . ?
C54' C55' C65' 121.0(5) . . ?
C57' C56' C55' 122.1(5) . . ?
C57' C56' H56' 118.9 . . ?
C55' C56' H56' 118.9 . . ?
C58' C57' C56' 118.1(5) . . ?
C58' C57' C59' 121.7(4) . . ?
C56' C57' C59' 120.1(5) . . ?
C53' C58' C57' 120.7(5) . . ?
C53' C58' H58' 119.7 . . ?
C57' C58' H58' 119.7 . . ?
C64' C59' C60' 118.6(5) . . ?
C64' C59' C57' 121.7(5) . . ?
C60' C59' C57' 119.7(4) . . ?
C61' C60' C59' 121.5(5) . . ?
C61' C60' H60' 119.2 . . ?
C59' C60' H60' 119.2 . . ?
C60' C61' C62' 119.4(7) . . ?
C60' C61' H61' 120.3 . . ?
C62' C61' H61' 120.3 . . ?
C61' C62' C63' 119.9(11) . . ?
C61' C62' C71 120.0(10) . . ?
C63' C62' C71 120.0(10) . . ?
C64' C63' C62' 120.4(9) . . ?
C64' C63' H63' 119.8 . . ?
C62' C63' H63' 119.8 . . ?
C63' C64' C59' 119.9(6) . . ?
C63' C64' H64' 120.1 . . ?
C59' C64' H64' 120.1 . . ?
C66' C65' C70' 118.6(5) . . ?
C66' C65' C55' 121.2(5) . . ?
C70' C65' C55' 120.1(5) . . ?
C67' C66' C65' 120.7(5) . . ?
C67' C66' H66' 119.6 . . ?
C65' C66' H66' 119.6 . . ?
C68' C67' C66' 120.4(6) . . ?
C68' C67' H67' 119.8 . . ?
C66' C67' H67' 119.8 . . ?
C67' C68' C69' 119.3(5) . . ?
C67' C68' C72 119.2(5) . . ?
C69' C68' C72 121.3(5) . . ?
C70' C69' C68' 120.8(5) . . ?
C70' C69' H69' 119.6 . . ?
C68' C69' H69' 119.6 . . ?
C69' C70' C65' 120.1(5) . . ?
C69' C70' H70' 119.9 . . ?
C65' C70' H70' 119.9 . . ?

loop_
_geom_bond_atom_site_label_1
_geom_bond_atom_site_label_2
_geom_bond_distance
_geom_bond_site_symmetry_2
_geom_bond_publ_flag
Co1 O1 2.0152(17) . ?
Co1 O5 2.0419(17) 1_564 ?
Co1 N1 2.131(2) . ?
Co1 N2 2.157(2) 1_655 ?
Co1 O7 2.1773(17) 1_565 ?
Co1 O8 2.1779(17) 1_565 ?
Co1 C52 2.495(2) 1_565 ?
Co2 O6 2.0140(17) . ?
Co2 O2 2.0409(17) 1_546 ?
Co2 N3 2.137(2) . ?
Co2 N4 2.154(2) 1_655 ?
Co2 O3 2.1712(18) 1_545 ?
Co2 O4 2.1861(17) 1_545 ?
Co2 C72 2.502(2) 1_545 ?
F1 C27 1.368(4) . ?
F2 C24 1.327(5) . ?
F3 C11 1.336(5) . ?
F4 C8 1.351(4) . ?
F1' C23 1.386(5) . ?
F2' C26 1.326(4) . ?
F3' C7 1.333(5) . ?
F4' C10 1.355(5) . ?
O1 C71 1.248(3) . ?
O2 C71 1.257(3) . ?
O2 Co2 2.0410(17) 1_564 ?
O3 C72 1.266(3) . ?
O3 Co2 2.1711(18) 1_565 ?
O4 C72 1.248(3) . ?
O4 Co2 2.1861(17) 1_565 ?
O5 C33 1.262(3) . ?
O5 Co1 2.0419(17) 1_546 ?
O6 C33 1.250(3) . ?
O7 C52 1.259(3) . ?
O7 Co1 2.1772(17) 1_545 ?
O8 C52 1.249(3) . ?
O8 Co1 2.1779(17) 1_545 ?
O9 C42' 1.393(6) . ?
O9 C53' 1.403(6) . ?
O9' C42 1.397(6) . ?
O9' C53 1.402(6) . ?
N1 C14 1.340(3) . ?
N1 C15 1.345(3) . ?
N2 C5 1.336(4) . ?
N2 C1 1.341(3) . ?
N2 Co1 2.157(2) 1_455 ?
N3 C31 1.333(3) . ?
N3 C30 1.347(3) . ?
N4 C17 1.333(4) . ?
N4 C21 1.336(3) . ?
N4 Co2 2.154(2) 1_455 ?
C1 C2 1.382(4) . ?
C1 H1 0.9500 . ?
C2 C3 1.386(4) . ?
C2 H2 0.9500 . ?
C3 C4 1.392(4) . ?
C3 C6 1.480(4) . ?
C4 C5 1.380(4) . ?
C4 H4 0.9500 . ?
C5 H5 0.9500 . ?
C6 C7 1.379(4) . ?
C6 C11 1.396(4) . ?
C7 C8 1.369(4) . ?
C7 H7 0.9500 . ?
C8 C9 1.387(4) . ?
C8 H8 0.9500 . ?
C9 C10 1.387(4) . ?
C9 C12 1.485(4) . ?
C10 C11 1.372(4) . ?
C10 H10 0.9500 . ?
C11 H11 0.9500 . ?
C12 C13 1.389(4) . ?
C12 C16 1.403(4) . ?
C13 C14 1.376(4) . ?
C13 H13 0.9500 . ?
C14 H14 0.9500 . ?
C15 C16 1.378(4) . ?
C15 H15 0.9500 . ?
C16 H16 0.9500 . ?
C17 C18 1.379(4) . ?
C17 H17 0.9500 . ?
C18 C19 1.389(4) . ?
C18 H18 0.9500 . ?
C19 C20 1.387(4) . ?
C19 C22 1.470(4) . ?
C20 C21 1.385(4) . ?
C20 H20 0.9500 . ?
C21 H21 0.9500 . ?
C22 C27 1.384(4) . ?
C22 C23 1.391(4) . ?
C23 C24 1.371(4) . ?
C23 H23 0.9500 . ?
C24 C25 1.386(4) . ?
C24 H24 0.9500 . ?
C25 C26 1.389(4) . ?
C25 C28 1.479(4) . ?
C26 C27 1.371(4) . ?
C26 H26 0.9500 . ?
C27 H27 0.9500 . ?
C28 C32 1.384(4) . ?
C28 C29 1.403(4) . ?
C29 C30 1.377(4) . ?
C29 H29 0.9500 . ?
C30 H30 0.9500 . ?
C31 C32 1.393(4) . ?
C31 H31 0.9500 . ?
C32 H32 0.9500 . ?
C33 C34 1.501(3) . ?
C33 C34' 1.522(3) . ?
C39 C34 1.3900 . ?
C39 C38 1.3900 . ?
C39 H39 0.9500 . ?
C34 C35 1.3900 . ?
C35 C36 1.3900 . ?
C35 H35 0.9500 . ?
C36 C37 1.3900 . ?
C36 H36 0.9500 . ?
C37 C38 1.3900 . ?
C37 C40 1.497(5) . ?
C38 H38 0.9500 . ?
C40 C41 1.393(7) . ?
C40 C45 1.395(7) . ?
C41 C42 1.400(7) . ?
C41 H41 0.9500 . ?
C42 C43 1.364(7) . ?
C43 C44 1.417(8) . ?
C43 H43 0.9500 . ?
C44 C45 1.394(7) . ?
C44 C46 1.499(7) . ?
C45 H45 0.9500 . ?
C46 C47 1.386(7) . ?
C46 C51 1.395(7) . ?
C47 C48 1.383(9) . ?
C47 H47 0.9500 . ?
C48 C49 1.373(9) . ?
C48 H48 0.9500 . ?
C49 C50 1.382(8) . ?
C49 C52 1.528(6) . ?
C50 C51 1.362(8) . ?
C50 H50 0.9500 . ?
C51 C40 1.922(9) 2_666 ?
C51 C41 1.969(8) 2_666 ?
C51 H51 0.9500 . ?
C52 C49' 1.532(6) . ?
C52 Co1 2.495(2) 1_545 ?
C53 C54 1.372(7) . ?
C53 C58 1.377(7) . ?
C54 C55 1.406(7) . ?
C54 H54 0.9500 . ?
C55 C56 1.401(7) . ?
C55 C65 1.488(7) . ?
C56 C57 1.402(7) . ?
C56 H56 0.9500 . ?
C57 C58 1.402(7) . ?
C57 C59 1.492(7) . ?
C58 H58 0.9500 . ?
C59 C60 1.396(7) . ?
C59 C64 1.400(7) . ?
C60 C61 1.382(8) . ?
C60 H60 0.9500 . ?
C61 C62 1.395(13) . ?
C61 H61 0.9500 . ?
C62 C63 1.376(16) . ?
C62 C71 1.488(12) . ?
C63 C64 1.380(12) . ?
C63 H63 0.9500 . ?
C64 H64 0.9500 . ?
C65 C66 1.388(7) . ?
C65 C70 1.400(7) . ?
C66 C67 1.384(9) . ?
C66 H66 0.9500 . ?
C67 C68 1.371(9) . ?
C67 H67 0.9500 . ?
C68 C69 1.392(8) . ?
C68 C72 1.488(6) . ?
C69 C70 1.363(8) . ?
C69 H69 0.9500 . ?
C70 H70 0.9500 . ?
C71 C62' 1.531(13) . ?
C72 C68' 1.549(6) . ?
C72 Co2 2.502(2) 1_565 ?
C38' C39' 1.3900 . ?
C38' C37' 1.3900 . ?
C38' H38' 0.9500 . ?
C39' C34' 1.3900 . ?
C39' H39' 0.9500 . ?
C34' C35' 1.3900 . ?
C35' C36' 1.3900 . ?
C35' H35' 0.9500 . ?
C36' C37' 1.3900 . ?
C36' H36' 0.9500 . ?
C37' C40' 1.507(5) . ?
C40' C45' 1.388(7) . ?
C40' C41' 1.389(7) . ?
C41' C42' 1.398(7) . ?
C41' H41' 0.9500 . ?
C42' C43' 1.385(7) . ?
C43' C44' 1.408(8) . ?
C43' H43' 0.9500 . ?
C44' C45' 1.390(7) . ?
C44' C46' 1.476(7) . ?
C45' H45' 0.9500 . ?
C46' C51' 1.395(7) . ?
C46' C47' 1.399(8) . ?
C47' C48' 1.385(8) . ?
C47' H47' 0.9500 . ?
C48' C49' 1.380(9) . ?
C48' H48' 0.9500 . ?
C49' C50' 1.392(8) . ?
C50' C51' 1.397(7) . ?
C50' H50' 0.9500 . ?
C51' H51' 0.9500 . ?
C53' C58' 1.376(7) . ?
C53' C54' 1.405(7) . ?
C54' C55' 1.397(7) . ?
C54' H54' 0.9500 . ?
C55' C56' 1.397(7) . ?
C55' C65' 1.475(7) . ?
C56' C57' 1.396(7) . ?
C56' H56' 0.9500 . ?
C57' C58' 1.385(8) . ?
C57' C59' 1.493(7) . ?
C58' H58' 0.9500 . ?
C59' C64' 1.397(7) . ?
C59' C60' 1.402(7) . ?
C60' C61' 1.377(8) . ?
C60' H60' 0.9500 . ?
C61' C62' 1.381(15) . ?
C61' H61' 0.9500 . ?
C62' C63' 1.401(17) . ?
C63' C64' 1.381(12) . ?
C63' H63' 0.9500 . ?
C64' H64' 0.9500 . ?
C65' C66' 1.401(7) . ?
C65' C70' 1.405(7) . ?
C66' C67' 1.385(9) . ?
C66' H66' 0.9500 . ?
C67' C68' 1.385(10) . ?
C67' H67' 0.9500 . ?
C68' C69' 1.396(8) . ?
C69' C70' 1.382(7) . ?
C69' H69' 0.9500 . ?
C70' H70' 0.9500 . ?

loop_
_geom_torsion_atom_site_label_1
_geom_torsion_atom_site_label_2
_geom_torsion_atom_site_label_3
_geom_torsion_atom_site_label_4
_geom_torsion
_geom_torsion_site_symmetry_1
_geom_torsion_site_symmetry_2
_geom_torsion_site_symmetry_3
_geom_torsion_site_symmetry_4
_geom_torsion_publ_flag
C5 N2 C1 C2 -0.6(4) . . . . ?
Co1 N2 C1 C2 176.0(2) 1_455 . . . ?
N2 C1 C2 C3 -0.1(5) . . . . ?
C1 C2 C3 C4 0.5(4) . . . . ?
C1 C2 C3 C6 179.0(3) . . . . ?
C2 C3 C4 C5 -0.3(5) . . . . ?
C6 C3 C4 C5 -178.7(3) . . . . ?
C1 N2 C5 C4 0.9(5) . . . . ?
Co1 N2 C5 C4 -175.8(3) 1_455 . . . ?
C3 C4 C5 N2 -0.4(5) . . . . ?
C2 C3 C6 C7 -39.3(4) . . . . ?
C4 C3 C6 C7 139.0(3) . . . . ?
C2 C3 C6 C11 140.9(3) . . . . ?
C4 C3 C6 C11 -40.7(5) . . . . ?
C11 C6 C7 F3' 177.4(4) . . . . ?
C3 C6 C7 F3' -2.3(5) . . . . ?
C11 C6 C7 C8 1.1(4) . . . . ?
C3 C6 C7 C8 -178.6(3) . . . . ?
C6 C7 C8 F4 179.2(3) . . . . ?
F3' C7 C8 C9 -176.8(3) . . . . ?
C6 C7 C8 C9 -0.3(4) . . . . ?
F4 C8 C9 C10 179.7(3) . . . . ?
C7 C8 C9 C10 -0.8(4) . . . . ?
F4 C8 C9 C12 0.7(4) . . . . ?
C7 C8 C9 C12 -179.8(3) . . . . ?
C8 C9 C10 F4' -175.1(4) . . . . ?
C12 C9 C10 F4' 3.8(6) . . . . ?
C8 C9 C10 C11 1.0(5) . . . . ?
C12 C9 C10 C11 180.0(3) . . . . ?
C9 C10 C11 F3 179.5(4) . . . . ?
F4' C10 C11 C6 176.3(4) . . . . ?
C9 C10 C11 C6 -0.1(6) . . . . ?
C7 C6 C11 F3 179.5(4) . . . . ?
C3 C6 C11 F3 -0.8(6) . . . . ?
C7 C6 C11 C10 -0.9(5) . . . . ?
C3 C6 C11 C10 178.8(3) . . . . ?
C8 C9 C12 C13 33.5(4) . . . . ?
C10 C9 C12 C13 -145.4(3) . . . . ?
C8 C9 C12 C16 -148.6(3) . . . . ?
C10 C9 C12 C16 32.5(4) . . . . ?
C16 C12 C13 C14 0.4(4) . . . . ?
C9 C12 C13 C14 178.3(2) . . . . ?
C15 N1 C14 C13 -1.3(4) . . . . ?
Co1 N1 C14 C13 178.60(18) . . . . ?
C12 C13 C14 N1 0.7(4) . . . . ?
C14 N1 C15 C16 0.7(4) . . . . ?
Co1 N1 C15 C16 -179.1(2) . . . . ?
N1 C15 C16 C12 0.3(4) . . . . ?
C13 C12 C16 C15 -0.8(4) . . . . ?
C9 C12 C16 C15 -178.8(3) . . . . ?
C21 N4 C17 C18 1.3(5) . . . . ?
Co2 N4 C17 C18 176.9(3) 1_455 . . . ?
N4 C17 C18 C19 -0.6(6) . . . . ?
C17 C18 C19 C20 -0.1(5) . . . . ?
C17 C18 C19 C22 -179.5(3) . . . . ?
C18 C19 C20 C21 0.0(5) . . . . ?
C22 C19 C20 C21 179.4(3) . . . . ?
C17 N4 C21 C20 -1.4(4) . . . . ?
Co2 N4 C21 C20 -177.0(2) 1_455 . . . ?
C19 C20 C21 N4 0.8(5) . . . . ?
C20 C19 C22 C27 -39.3(4) . . . . ?
C18 C19 C22 C27 140.1(4) . . . . ?
C20 C19 C22 C23 142.5(3) . . . . ?
C18 C19 C22 C23 -38.1(5) . . . . ?
C27 C22 C23 C24 1.4(5) . . . . ?
C19 C22 C23 C24 179.7(3) . . . . ?
C27 C22 C23 F1' 166.5(4) . . . . ?
C19 C22 C23 F1' -15.2(6) . . . . ?
C22 C23 C24 F2 -172.9(4) . . . . ?
F1' C23 C24 C25 -167.4(4) . . . . ?
C22 C23 C24 C25 -1.4(6) . . . . ?
F2 C24 C25 C26 171.5(4) . . . . ?
C23 C24 C25 C26 0.5(5) . . . . ?
F2 C24 C25 C28 -9.5(6) . . . . ?
C23 C24 C25 C28 179.6(3) . . . . ?
C24 C25 C26 F2' -172.7(3) . . . . ?
C28 C25 C26 F2' 8.2(5) . . . . ?
C24 C25 C26 C27 0.2(4) . . . . ?
C28 C25 C26 C27 -178.9(3) . . . . ?
C25 C26 C27 F1 176.8(3) . . . . ?
F2' C26 C27 C22 173.2(3) . . . . ?
C25 C26 C27 C22 -0.1(5) . . . . ?
C23 C22 C27 F1 -177.3(4) . . . . ?
C19 C22 C27 F1 4.4(5) . . . . ?
C23 C22 C27 C26 -0.7(5) . . . . ?
C19 C22 C27 C26 -179.0(3) . . . . ?
C24 C25 C28 C32 -147.4(3) . . . . ?
C26 C25 C28 C32 31.6(4) . . . . ?
C24 C25 C28 C29 31.8(4) . . . . ?
C26 C25 C28 C29 -149.2(3) . . . . ?
C32 C28 C29 C30 1.1(4) . . . . ?
C25 C28 C29 C30 -178.1(3) . . . . ?
C31 N3 C30 C29 -0.6(4) . . . . ?
Co2 N3 C30 C29 176.3(2) . . . . ?
C28 C29 C30 N3 -0.1(5) . . . . ?
C30 N3 C31 C32 0.3(4) . . . . ?
Co2 N3 C31 C32 -176.51(18) . . . . ?
C29 C28 C32 C31 -1.4(4) . . . . ?
C25 C28 C32 C31 177.9(2) . . . . ?
N3 C31 C32 C28 0.7(4) . . . . ?
Co2 O6 C33 O5 -79.3(6) . . . . ?
Co2 O6 C33 C34 109.9(5) . . . . ?
Co2 O6 C33 C34' 93.6(6) . . . . ?
Co1 O5 C33 O6 -0.7(3) 1_546 . . . ?
Co1 O5 C33 C34 170.0(3) 1_546 . . . ?
Co1 O5 C33 C34' -173.8(3) 1_546 . . . ?
C38 C39 C34 C35 0.0 . . . . ?
C38 C39 C34 C33 -175.2(5) . . . . ?
O6 C33 C34 C39 164.4(2) . . . . ?
O5 C33 C34 C39 -6.9(4) . . . . ?
O6 C33 C34 C35 -10.9(5) . . . . ?
O5 C33 C34 C35 177.8(2) . . . . ?
C39 C34 C35 C36 0.0 . . . . ?
C33 C34 C35 C36 175.3(5) . . . . ?
C34 C35 C36 C37 0.0 . . . . ?
C35 C36 C37 C38 0.0 . . . . ?
C35 C36 C37 C40 -174.7(4) . . . . ?
C36 C37 C38 C39 0.0 . . . . ?
C40 C37 C38 C39 174.6(5) . . . . ?
C34 C39 C38 C37 0.0 . . . . ?
C38 C37 C40 C41 -28.8(7) . . . . ?
C36 C37 C40 C41 145.9(4) . . . . ?
C38 C37 C40 C45 154.3(5) . . . . ?
C36 C37 C40 C45 -31.1(7) . . . . ?
C45 C40 C41 C42 1.4(8) . . . . ?
C37 C40 C41 C42 -175.6(5) . . . . ?
C53 O9' C42 C43 -95.3(6) . . . . ?
C53 O9' C42 C41 88.8(6) . . . . ?
C40 C41 C42 C43 0.6(9) . . . . ?
C40 C41 C42 O9' 176.4(5) . . . . ?
O9' C42 C43 C44 -177.6(5) . . . . ?
C41 C42 C43 C44 -1.8(9) . . . . ?
C42 C43 C44 C45 1.0(8) . . . . ?
C42 C43 C44 C46 177.1(5) . . . . ?
C43 C44 C45 C40 1.0(9) . . . . ?
C46 C44 C45 C40 -175.2(5) . . . . ?
C41 C40 C45 C44 -2.2(9) . . . . ?
C37 C40 C45 C44 174.8(5) . . . . ?
C45 C44 C46 C47 -149.4(6) . . . . ?
C43 C44 C46 C47 34.6(9) . . . . ?
C45 C44 C46 C51 32.3(9) . . . . ?
C43 C44 C46 C51 -143.8(6) . . . . ?
C51 C46 C47 C48 -0.1(10) . . . . ?
C44 C46 C47 C48 -178.5(6) . . . . ?
C46 C47 C48 C49 -1.1(11) . . . . ?
C47 C48 C49 C50 2.0(11) . . . . ?
C47 C48 C49 C52 -172.3(6) . . . . ?
C48 C49 C50 C51 -1.9(11) . . . . ?
C52 C49 C50 C51 172.5(6) . . . . ?
C49 C50 C51 C46 0.7(11) . . . . ?
C49 C50 C51 C40 106.3(7) . . . 2_666 ?
C49 C50 C51 C41 143.1(7) . . . 2_666 ?
C47 C46 C51 C50 0.2(10) . . . . ?
C44 C46 C51 C50 178.6(6) . . . . ?
C47 C46 C51 C40 -101.9(6) . . . 2_666 ?
C44 C46 C51 C40 76.5(6) . . . 2_666 ?
C47 C46 C51 C41 -104.4(8) . . . 2_666 ?
C44 C46 C51 C41 74.0(9) . . . 2_666 ?
Co1 O8 C52 O7 -3.8(3) 1_545 . . . ?
Co1 O8 C52 C49 -166.9(4) 1_545 . . . ?
Co1 O8 C52 C49' 158.4(4) 1_545 . . . ?
Co1 O7 C52 O8 3.8(3) 1_545 . . . ?
Co1 O7 C52 C49 166.7(4) 1_545 . . . ?
Co1 O7 C52 C49' -159.0(4) 1_545 . . . ?
C48 C49 C52 O8 -17.1(8) . . . . ?
C50 C49 C52 O8 168.6(5) . . . . ?
C48 C49 C52 O7 179.4(6) . . . . ?
C50 C49 C52 O7 5.1(8) . . . . ?
C48 C49 C52 Co1 -97.1(15) . . . 1_545 ?
C50 C49 C52 Co1 88.6(15) . . . 1_545 ?
C42 O9' C53 C54 -94.6(5) . . . . ?
C42 O9' C53 C58 89.1(5) . . . . ?
C58 C53 C54 C55 -1.8(8) . . . . ?
O9' C53 C54 C55 -177.9(5) . . . . ?
C53 C54 C55 C56 -1.0(8) . . . . ?
C53 C54 C55 C65 176.5(5) . . . . ?
C54 C55 C56 C57 3.3(9) . . . . ?
C65 C55 C56 C57 -174.2(5) . . . . ?
C55 C56 C57 C58 -2.8(9) . . . . ?
C55 C56 C57 C59 173.2(5) . . . . ?
C54 C53 C58 C57 2.3(8) . . . . ?
O9' C53 C58 C57 178.5(5) . . . . ?
C56 C57 C58 C53 0.0(8) . . . . ?
C59 C57 C58 C53 -176.0(5) . . . . ?
C56 C57 C59 C60 -23.9(8) . . . . ?
C58 C57 C59 C60 152.0(5) . . . . ?
C56 C57 C59 C64 157.9(6) . . . . ?
C58 C57 C59 C64 -26.2(8) . . . . ?
C64 C59 C60 C61 -0.1(9) . . . . ?
C57 C59 C60 C61 -178.4(6) . . . . ?
C59 C60 C61 C62 2.6(10) . . . . ?
C60 C61 C62 C63 -2.2(11) . . . . ?
C60 C61 C62 C71 177.3(6) . . . . ?
C61 C62 C63 C64 -0.8(12) . . . . ?
C71 C62 C63 C64 179.7(6) . . . . ?
C62 C63 C64 C59 3.4(11) . . . . ?
C60 C59 C64 C63 -2.9(10) . . . . ?
C57 C59 C64 C63 175.3(6) . . . . ?
C56 C55 C65 C66 -152.1(6) . . . . ?
C54 C55 C65 C66 30.4(9) . . . . ?
C56 C55 C65 C70 31.4(9) . . . . ?
C54 C55 C65 C70 -146.1(6) . . . . ?
C70 C65 C66 C67 -1.2(10) . . . . ?
C55 C65 C66 C67 -177.8(7) . . . . ?
C65 C66 C67 C68 -0.3(12) . . . . ?
C66 C67 C68 C69 0.6(12) . . . . ?
C66 C67 C68 C72 -175.8(6) . . . . ?
C67 C68 C69 C70 0.7(12) . . . . ?
C72 C68 C69 C70 177.2(7) . . . . ?
C68 C69 C70 C65 -2.3(12) . . . . ?
C66 C65 C70 C69 2.6(11) . . . . ?
C55 C65 C70 C69 179.3(7) . . . . ?
Co1 O1 C71 O2 80.3(5) . . . . ?
Co1 O1 C71 C62 -92.0(6) . . . . ?
Co1 O1 C71 C62' -111.6(6) . . . . ?
Co2 O2 C71 O1 0.0(3) 1_564 . . . ?
Co2 O2 C71 C62 172.7(4) 1_564 . . . ?
Co2 O2 C71 C62' -167.4(4) 1_564 . . . ?
C63 C62 C71 O1 -175.2(6) . . . . ?
C61 C62 C71 O1 5.4(8) . . . . ?
C63 C62 C71 O2 11.9(8) . . . . ?
C61 C62 C71 O2 -167.6(5) . . . . ?
Co2 O4 C72 O3 1.8(3) 1_565 . . . ?
Co2 O4 C72 C68 -161.1(4) 1_565 . . . ?
Co2 O4 C72 C68' 165.3(4) 1_565 . . . ?
Co2 O3 C72 O4 -1.8(3) 1_565 . . . ?
Co2 O3 C72 C68 161.1(4) 1_565 . . . ?
Co2 O3 C72 C68' -165.8(3) 1_565 . . . ?
C67 C68 C72 O4 -12.1(9) . . . . ?
C69 C68 C72 O4 171.4(5) . . . . ?
C67 C68 C72 O3 -175.5(6) . . . . ?
C69 C68 C72 O3 8.0(8) . . . . ?
C67 C68 C72 Co2 -94.8(11) . . . 1_565 ?
C69 C68 C72 Co2 88.7(11) . . . 1_565 ?
C37' C38' C39' C34' 0.0 . . . . ?
C38' C39' C34' C35' 0.0 . . . . ?
C38' C39' C34' C33 176.5(5) . . . . ?
O6 C33 C34' C39' 172.8(2) . . . . ?
O5 C33 C34' C39' -13.7(4) . . . . ?
O6 C33 C34' C35' -10.6(5) . . . . ?
O5 C33 C34' C35' 162.8(3) . . . . ?
C39' C34' C35' C36' 0.0 . . . . ?
C33 C34' C35' C36' -176.6(5) . . . . ?
C34' C35' C36' C37' 0.0 . . . . ?
C35' C36' C37' C38' 0.0 . . . . ?
C35' C36' C37' C40' 177.2(5) . . . . ?
C39' C38' C37' C36' 0.0 . . . . ?
C39' C38' C37' C40' -177.2(5) . . . . ?
C36' C37' C40' C45' 26.6(7) . . . . ?
C38' C37' C40' C45' -156.3(5) . . . . ?
C36' C37' C40' C41' -150.2(5) . . . . ?
C38' C37' C40' C41' 27.0(7) . . . . ?
C45' C40' C41' C42' 2.0(9) . . . . ?
C37' C40' C41' C42' 178.7(5) . . . . ?
C53' O9 C42' C43' 94.8(6) . . . . ?
C53' O9 C42' C41' -91.0(6) . . . . ?
C40' C41' C42' C43' -3.6(9) . . . . ?
C40' C41' C42' O9 -177.6(5) . . . . ?
O9 C42' C43' C44' 176.8(5) . . . . ?
C41' C42' C43' C44' 2.8(9) . . . . ?
C42' C43' C44' C45' -0.4(9) . . . . ?
C42' C43' C44' C46' -177.5(5) . . . . ?
C41' C40' C45' C44' 0.4(9) . . . . ?
C37' C40' C45' C44' -176.4(5) . . . . ?
C43' C44' C45' C40' -1.2(9) . . . . ?
C46' C44' C45' C40' 175.9(6) . . . . ?
C45' C44' C46' C51' -40.9(9) . . . . ?
C43' C44' C46' C51' 136.1(6) . . . . ?
C45' C44' C46' C47' 139.4(6) . . . . ?
C43' C44' C46' C47' -43.6(9) . . . . ?
C51' C46' C47' C48' 0.0(10) . . . . ?
C44' C46' C47' C48' 179.7(6) . . . . ?
C46' C47' C48' C49' 1.0(11) . . . . ?
C47' C48' C49' C50' -2.2(11) . . . . ?
C47' C48' C49' C52 175.5(6) . . . . ?
O8 C52 C49' C48' 22.5(8) . . . . ?
O7 C52 C49' C48' -174.4(5) . . . . ?
Co1 C52 C49' C48' 109.6(9) 1_545 . . . ?
O8 C52 C49' C50' -159.9(5) . . . . ?
O7 C52 C49' C50' 3.2(8) . . . . ?
Co1 C52 C49' C50' -72.7(10) 1_545 . . . ?
C48' C49' C50' C51' 2.4(10) . . . . ?
C52 C49' C50' C51' -175.3(5) . . . . ?
C47' C46' C51' C50' 0.2(9) . . . . ?
C44' C46' C51' C50' -179.5(6) . . . . ?
C49' C50' C51' C46' -1.4(10) . . . . ?
C42' O9 C53' C58' -88.2(6) . . . . ?
C42' O9 C53' C54' 95.8(6) . . . . ?
C58' C53' C54' C55' 1.8(9) . . . . ?
O9 C53' C54' C55' 177.8(5) . . . . ?
C53' C54' C55' C56' -1.3(9) . . . . ?
C53' C54' C55' C65' -178.0(5) . . . . ?
C54' C55' C56' C57' -0.2(9) . . . . ?
C65' C55' C56' C57' 176.5(5) . . . . ?
C55' C56' C57' C58' 1.2(9) . . . . ?
C55' C56' C57' C59' -176.0(6) . . . . ?
O9 C53' C58' C57' -176.8(5) . . . . ?
C54' C53' C58' C57' -0.8(9) . . . . ?
C56' C57' C58' C53' -0.7(9) . . . . ?
C59' C57' C58' C53' 176.5(5) . . . . ?
C58' C57' C59' C64' 34.6(9) . . . . ?
C56' C57' C59' C64' -148.3(6) . . . . ?
C58' C57' C59' C60' -143.4(6) . . . . ?
C56' C57' C59' C60' 33.8(9) . . . . ?
C64' C59' C60' C61' -3.3(9) . . . . ?
C57' C59' C60' C61' 174.8(6) . . . . ?
C59' C60' C61' C62' -0.9(10) . . . . ?
C60' C61' C62' C63' 5.6(11) . . . . ?
C60' C61' C62' C71 -178.3(6) . . . . ?
O1 C71 C62' C61' 11.7(8) . . . . ?
O2 C71 C62' C61' -179.7(5) . . . . ?
O1 C71 C62' C63' -172.1(6) . . . . ?
O2 C71 C62' C63' -3.5(9) . . . . ?
C61' C62' C63' C64' -6.2(13) . . . . ?
C71 C62' C63' C64' 177.6(7) . . . . ?
C62' C63' C64' C59' 2.0(12) . . . . ?
C60' C59' C64' C63' 2.6(10) . . . . ?
C57' C59' C64' C63' -175.3(7) . . . . ?
C56' C55' C65' C66' 137.6(6) . . . . ?
C54' C55' C65' C66' -45.7(9) . . . . ?
C56' C55' C65' C70' -40.0(9) . . . . ?
C54' C55' C65' C70' 136.7(6) . . . . ?
C70' C65' C66' C67' -0.7(10) . . . . ?
C55' C65' C66' C67' -178.4(7) . . . . ?
C65' C66' C67' C68' 1.8(12) . . . . ?
C66' C67' C68' C69' -1.7(11) . . . . ?
C66' C67' C68' C72 174.6(6) . . . . ?
O4 C72 C68' C67' 22.9(8) . . . . ?
O3 C72 C68' C67' -173.0(5) . . . . ?
Co2 C72 C68' C67' 113.5(12) 1_565 . . . ?
O4 C72 C68' C69' -160.9(5) . . . . ?
O3 C72 C68' C69' 3.3(7) . . . . ?
Co2 C72 C68' C69' -70.3(14) 1_565 . . . ?
C67' C68' C69' C70' 0.5(10) . . . . ?
C72 C68' C69' C70' -175.7(5) . . . . ?
C68' C69' C70' C65' 0.6(9) . . . . ?
C66' C65' C70' C69' -0.5(9) . . . . ?
C55' C65' C70' C69' 177.2(5) . . . . ?
